data_7118813
loop_
_publ_author_name
'Lindley, Brian M.'
'Jacobs, Brian P.'
'MacMillan, Samantha N.'
'Wolczanski, Peter T.'

_publ_section_title
;
 Neutral Fe(iv) alkylidenes, including some that bind dinitrogen.
;
_journal_issue 20
_journal_name_full 'Chemical communications (Cambridge, England)'
_journal_page_first 3891
_journal_page_last 3894
_journal_paper_doi 10.1039/c5cc08825a
_journal_volume 52
_journal_year 2016
_chemical_formula_sum 'C26 H42 Fe N P3'
_chemical_formula_weight 517.37
_chemical_name_systematic
; 
 ? 
;
_space_group_IT_number 14
_symmetry_cell_setting monoclinic
_symmetry_space_group_name_Hall '-P 2ybc'
_symmetry_space_group_name_H-M 'P 1 21/c 1'
_atom_sites_solution_hydrogens geom
_atom_sites_solution_primary direct
_atom_sites_solution_secondary difmap
_audit_creation_method SHELXL-97
_audit_update_record
;
2015-10-08 deposited with the CCDC.
2015-11-30 downloaded from the CCDC.
;
_cell_angle_alpha 90.00
_cell_angle_beta 92.103(8)
_cell_angle_gamma 90.00
_cell_formula_units_Z 8
_cell_length_a 17.283(3)
_cell_length_b 19.422(3)
_cell_length_c 15.933(3)
_cell_measurement_reflns_used 9462
_cell_measurement_temperature 223(2)
_cell_measurement_theta_max 24.69
_cell_measurement_theta_min 2.46
_cell_volume 5344.6(16)
_computing_cell_refinement 'Bruker SAINT'
_computing_data_collection 'Bruker APEX2'
_computing_data_reduction 'Bruker SAINT'
_computing_molecular_graphics 'Bruker SHELXTL'
_computing_publication_material 'Bruker SHELXTL'
_computing_structure_refinement 'SHELXL-97 (Sheldrick, 1997)'
_computing_structure_solution 'SHELXS-97 (Sheldrick, 1990)'
_diffrn_ambient_temperature 223(2)
_diffrn_measured_fraction_theta_full 0.999
_diffrn_measured_fraction_theta_max 0.999
_diffrn_measurement_device_type 'Bruker APEX-II CCD'
_diffrn_measurement_method '\f and \w scans'
_diffrn_radiation_monochromator graphite
_diffrn_radiation_source 'fine-focus sealed tube'
_diffrn_radiation_type MoK\a
_diffrn_radiation_wavelength 0.71073
_diffrn_reflns_av_R_equivalents 0.0520
_diffrn_reflns_av_sigmaI/netI 0.0472
_diffrn_reflns_limit_h_max 21
_diffrn_reflns_limit_h_min -21
_diffrn_reflns_limit_k_max 16
_diffrn_reflns_limit_k_min -24
_diffrn_reflns_limit_l_max 19
_diffrn_reflns_limit_l_min -19
_diffrn_reflns_number 49309
_diffrn_reflns_theta_full 26.37
_diffrn_reflns_theta_max 26.37
_diffrn_reflns_theta_min 2.00
_diffrn_standards_number 0
_exptl_absorpt_coefficient_mu 0.758
_exptl_absorpt_correction_T_max 0.9418
_exptl_absorpt_correction_T_min 0.7989
_exptl_absorpt_correction_type empirical
_exptl_absorpt_process_details sadabs
_exptl_crystal_colour purple
_exptl_crystal_density_diffrn 1.286
_exptl_crystal_density_method 'not measured'
_exptl_crystal_description Plate
_exptl_crystal_F_000 2208
_exptl_crystal_size_max 0.31
_exptl_crystal_size_mid 0.13
_exptl_crystal_size_min 0.08
_refine_diff_density_max 0.875
_refine_diff_density_min -0.302
_refine_diff_density_rms 0.064
_refine_ls_extinction_method none
_refine_ls_goodness_of_fit_ref 1.040
_refine_ls_hydrogen_treatment constr
_refine_ls_matrix_type full
_refine_ls_number_parameters 720
_refine_ls_number_reflns 10926
_refine_ls_number_restraints 194
_refine_ls_restrained_S_all 1.034
_refine_ls_R_factor_all 0.0698
_refine_ls_R_factor_gt 0.0468
_refine_ls_shift/su_max 0.001
_refine_ls_shift/su_mean 0.000
_refine_ls_structure_factor_coef Fsqd
_refine_ls_weighting_details 'calc w=1/[\s^2^(Fo^2^)+(0.0702P)^2^+0.9961P] where P=(Fo^2^+2Fc^2^)/3'
_refine_ls_weighting_scheme calc
_refine_ls_wR_factor_gt 0.1196
_refine_ls_wR_factor_ref 0.1331
_reflns_number_gt 7812
_reflns_number_total 10926
_reflns_threshold_expression >2sigma(I)
_cod_data_source_file c5cc08825a2.cif
_cod_data_source_block bj10
_cod_depositor_comments
;
The following automatic conversions were performed:

'_symmetry_cell_setting' value 'Monoclinic' changed to 'monoclinic'
according to
/usr/data/users/saulius/crontab/automatic-downloads/rss-feeds/RSC/lib/dictionaries/cif_core.dic
dictionary named 'cif_core.dic' version 2.4.2 from 2011-04-26.

Automatic conversion script
Id: cif_fix_values 4268 2015-11-12 08:31:59Z antanas 
;
_cod_original_cell_volume 5344.5(16)
_cod_original_sg_symbol_H-M P2(1)/c
_cod_database_code 7118813

loop_
_symmetry_equiv_pos_as_xyz
'x, y, z'
'-x, y+1/2, -z+1/2'
'-x, -y, -z'
'x, -y-1/2, z-1/2'

loop_
_atom_site_label
_atom_site_type_symbol
_atom_site_fract_x
_atom_site_fract_y
_atom_site_fract_z
_atom_site_U_iso_or_equiv
_atom_site_adp_type
_atom_site_occupancy
_atom_site_symmetry_multiplicity
_atom_site_calc_flag
_atom_site_refinement_flags
_atom_site_disorder_assembly
_atom_site_disorder_group
Fe1 Fe 0.29494(2) 0.618460(18) 0.57276(2) 0.03323(11) Uani 1 1 d . . .
Fe2 Fe 0.20719(2) 0.377923(19) 0.07399(2) 0.03570(12) Uani 1 1 d . . .
P2 P 0.30173(5) 0.65396(4) 0.70447(5) 0.04455(19) Uani 1 1 d . A .
P5 P 0.18860(5) 0.26631(4) 0.06047(6) 0.0501(2) Uani 1 1 d . . .
N1 N 0.29150(13) 0.59097(12) 0.45618(14) 0.0405(5) Uani 1 1 d D A .
N2 N 0.22532(15) 0.47361(12) 0.09632(16) 0.0477(6) Uani 1 1 d . . .
C1 C 0.4259(2) 0.79760(17) 0.5433(2) 0.0629(9) Uani 1 1 d . A .
H1A H 0.4452 0.7969 0.4870 0.094 Uiso 1 1 calc R . .
H1B H 0.4561 0.8297 0.5776 0.094 Uiso 1 1 calc R . .
H1C H 0.3720 0.8119 0.5411 0.094 Uiso 1 1 calc R . .
C2 C 0.51689(19) 0.70491(18) 0.5951(2) 0.0630(9) Uani 1 1 d . A .
H2A H 0.5198 0.6597 0.6209 0.094 Uiso 1 1 calc R . .
H2B H 0.5431 0.7382 0.6316 0.094 Uiso 1 1 calc R . .
H2C H 0.5417 0.7037 0.5415 0.094 Uiso 1 1 calc R . .
C3 C 0.43246(17) 0.72563(14) 0.58152(19) 0.0446(7) Uani 1 1 d . . .
H3 H 0.4115 0.7295 0.6383 0.054 Uiso 1 1 calc R A .
C4 C 0.38178(16) 0.67204(14) 0.53513(17) 0.0388(6) Uani 1 1 d . A .
C5 C 0.39965(16) 0.65873(15) 0.44969(18) 0.0439(7) Uani 1 1 d . . .
C6 C 0.4611(2) 0.6834(2) 0.4015(2) 0.0657(10) Uani 1 1 d . A .
H6 H 0.4981 0.7129 0.4272 0.079 Uiso 1 1 calc R . .
C7 C 0.4686(2) 0.66593(19) 0.3198(2) 0.0624(9) Uani 1 1 d . . .
H7 H 0.5099 0.6838 0.2898 0.075 Uiso 1 1 calc R A .
C8 C 0.4164(2) 0.62242(17) 0.2807(2) 0.0616(10) Uani 1 1 d . A .
H8 H 0.4228 0.6099 0.2244 0.074 Uiso 1 1 calc R . .
C9 C 0.3554(2) 0.59703(17) 0.32259(19) 0.0596(9) Uani 1 1 d . . .
H9 H 0.3190 0.5683 0.2947 0.072 Uiso 1 1 calc R A .
C10 C 0.34675(17) 0.61366(13) 0.40742(17) 0.0388(6) Uani 1 1 d . A .
C11A C 0.2101(3) 0.5755(2) 0.4286(3) 0.0481(13) Uani 0.654(6) 1 d PDU A 1
H11A H 0.2066 0.5528 0.3730 0.058 Uiso 0.654(6) 1 calc PR A 1
C12A C 0.2046(7) 0.5474(6) 0.5773(6) 0.045(2) Uani 0.654(6) 1 d PDU A 1
C13A C 0.1662(3) 0.5143(3) 0.6413(4) 0.0541(14) Uani 0.654(6) 1 d PDU A 1
H13A H 0.1820 0.5237 0.6972 0.065 Uiso 0.654(6) 1 calc PR A 1
C14A C 0.1071(4) 0.4691(3) 0.6272(5) 0.0688(18) Uani 0.654(6) 1 d PDU A 1
H14A H 0.0839 0.4474 0.6726 0.083 Uiso 0.654(6) 1 calc PR A 1
C15A C 0.0817(8) 0.4554(7) 0.5469(7) 0.069(3) Uani 0.654(6) 1 d PDU A 1
H15A H 0.0399 0.4252 0.5370 0.082 Uiso 0.654(6) 1 calc PR A 1
C16A C 0.1171(4) 0.4856(4) 0.4805(6) 0.059(2) Uani 0.654(6) 1 d PDU A 1
H16A H 0.1013 0.4748 0.4250 0.071 Uiso 0.654(6) 1 calc PR A 1
C17A C 0.1764(4) 0.5323(4) 0.4964(5) 0.0437(16) Uani 0.654(6) 1 d PDU A 1
C18A C 0.1682(4) 0.6453(3) 0.4288(5) 0.0509(16) Uani 0.654(6) 1 d PD A 1
H18A H 0.1120 0.6388 0.4244 0.061 Uiso 0.654(6) 1 calc PR A 1
H18B H 0.1839 0.6738 0.3816 0.061 Uiso 0.654(6) 1 calc PR A 1
P1A P 0.1969(4) 0.6868(2) 0.5305(3) 0.0395(12) Uani 0.654(6) 1 d PD A 1
C19A C 0.220(2) 0.7777(8) 0.5083(16) 0.068(5) Uani 0.654(6) 1 d PD A 1
H19A H 0.1743 0.8010 0.4862 0.102 Uiso 0.654(6) 1 calc PR A 1
H19B H 0.2603 0.7797 0.4672 0.102 Uiso 0.654(6) 1 calc PR A 1
H19C H 0.2386 0.8001 0.5597 0.102 Uiso 0.654(6) 1 calc PR A 1
C20A C 0.1059(10) 0.6978(14) 0.5869(12) 0.078(5) Uani 0.654(6) 1 d PD A 1
H20A H 0.1139 0.7313 0.6316 0.117 Uiso 0.654(6) 1 calc PR A 1
H20B H 0.0908 0.6541 0.6107 0.117 Uiso 0.654(6) 1 calc PR A 1
H20C H 0.0654 0.7139 0.5480 0.117 Uiso 0.654(6) 1 calc PR A 1
P3A P 0.3619(6) 0.5204(6) 0.6005(6) 0.0416(11) Uani 0.654(6) 1 d PD A 1
C24A C 0.3549(5) 0.4590(4) 0.5157(5) 0.060(2) Uani 0.654(6) 1 d PD A 1
H24A H 0.3753 0.4793 0.4655 0.090 Uiso 0.654(6) 1 calc PR A 1
H24B H 0.3011 0.4466 0.5051 0.090 Uiso 0.654(6) 1 calc PR A 1
H24C H 0.3845 0.4182 0.5309 0.090 Uiso 0.654(6) 1 calc PR A 1
C25A C 0.3344(12) 0.4589(11) 0.6795(10) 0.078(5) Uani 0.654(6) 1 d PD A 1
H25A H 0.2801 0.4472 0.6710 0.117 Uiso 0.654(6) 1 calc PR A 1
H25B H 0.3428 0.4789 0.7349 0.117 Uiso 0.654(6) 1 calc PR A 1
H25C H 0.3656 0.4176 0.6750 0.117 Uiso 0.654(6) 1 calc PR A 1
C26A C 0.4656(6) 0.5231(8) 0.6087(11) 0.071(6) Uani 0.654(6) 1 d PD A 1
H26A H 0.4858 0.4765 0.6121 0.107 Uiso 0.654(6) 1 calc PR A 1
H26B H 0.4818 0.5484 0.6588 0.107 Uiso 0.654(6) 1 calc PR A 1
H26C H 0.4853 0.5458 0.5597 0.107 Uiso 0.654(6) 1 calc PR A 1
C11B C 0.2687(4) 0.5176(4) 0.4434(5) 0.042(2) Uani 0.346(6) 1 d PDU A 2
H11B H 0.2590 0.5054 0.3837 0.051 Uiso 0.346(6) 1 calc PR A 2
C12B C 0.1995(11) 0.5533(9) 0.5662(10) 0.036(4) Uani 0.346(6) 1 d PDU A 2
C13B C 0.1381(6) 0.5421(5) 0.6192(7) 0.048(2) Uani 0.346(6) 1 d PDU A 2
H13B H 0.1360 0.5667 0.6699 0.058 Uiso 0.346(6) 1 calc PR A 2
C14B C 0.0798(6) 0.4949(6) 0.5978(8) 0.062(3) Uani 0.346(6) 1 d PDU A 2
H14B H 0.0393 0.4879 0.6346 0.074 Uiso 0.346(6) 1 calc PR A 2
C15B C 0.0808(13) 0.4584(15) 0.5233(11) 0.060(4) Uani 0.346(6) 1 d PDU A 2
H15B H 0.0402 0.4279 0.5085 0.071 Uiso 0.346(6) 1 calc PR A 2
C16B C 0.1412(7) 0.4670(7) 0.4712(12) 0.059(4) Uani 0.346(6) 1 d PDU A 2
H16B H 0.1433 0.4420 0.4208 0.071 Uiso 0.346(6) 1 calc PR A 2
C17B C 0.1989(7) 0.5130(6) 0.4940(9) 0.038(3) Uani 0.346(6) 1 d PDU A 2
C18B C 0.3341(8) 0.4754(7) 0.4861(9) 0.047(3) Uani 0.346(6) 1 d PD A 2
H18C H 0.3798 0.4744 0.4516 0.056 Uiso 0.346(6) 1 calc PR A 2
H18D H 0.3173 0.4281 0.4966 0.056 Uiso 0.346(6) 1 calc PR A 2
P1B P 0.3547(12) 0.5223(12) 0.5868(12) 0.045(3) Uani 0.346(6) 1 d PD A 2
C19B C 0.342(2) 0.472(2) 0.685(2) 0.088(10) Uani 0.346(6) 1 d PD A 2
H19D H 0.3761 0.4325 0.6853 0.133 Uiso 0.346(6) 1 calc PR A 2
H19E H 0.2890 0.4576 0.6879 0.133 Uiso 0.346(6) 1 calc PR A 2
H19F H 0.3557 0.5013 0.7331 0.133 Uiso 0.346(6) 1 calc PR A 2
C20B C 0.4609(12) 0.5234(13) 0.6072(19) 0.072(11) Uani 0.346(6) 1 d PD A 2
H20D H 0.4810 0.4769 0.6031 0.109 Uiso 0.346(6) 1 calc PR A 2
H20E H 0.4723 0.5413 0.6631 0.109 Uiso 0.346(6) 1 calc PR A 2
H20F H 0.4848 0.5525 0.5660 0.109 Uiso 0.346(6) 1 calc PR A 2
P3B P 0.2025(8) 0.6881(6) 0.5313(7) 0.058(3) Uani 0.346(6) 1 d PD A 2
C24B C 0.1465(9) 0.6710(8) 0.4358(10) 0.073(5) Uani 0.346(6) 1 d PD A 2
H24D H 0.1245 0.6252 0.4383 0.110 Uiso 0.346(6) 1 calc PR A 2
H24E H 0.1797 0.6741 0.3882 0.110 Uiso 0.346(6) 1 calc PR A 2
H24F H 0.1052 0.7047 0.4296 0.110 Uiso 0.346(6) 1 calc PR A 2
C25B C 0.208(4) 0.7742(15) 0.492(3) 0.061(7) Uani 0.346(6) 1 d PD A 2
H25D H 0.1613 0.7853 0.4597 0.091 Uiso 0.346(6) 1 calc PR A 2
H25E H 0.2524 0.7780 0.4560 0.091 Uiso 0.346(6) 1 calc PR A 2
H25F H 0.2148 0.8061 0.5385 0.091 Uiso 0.346(6) 1 calc PR A 2
C26B C 0.1200(18) 0.696(3) 0.596(2) 0.074(8) Uani 0.346(6) 1 d PD A 2
H26D H 0.1371 0.7010 0.6539 0.111 Uiso 0.346(6) 1 calc PR A 2
H26E H 0.0876 0.6557 0.5890 0.111 Uiso 0.346(6) 1 calc PR A 2
H26F H 0.0904 0.7368 0.5784 0.111 Uiso 0.346(6) 1 calc PR A 2
C21 C 0.2367(3) 0.6192(2) 0.7824(2) 0.0840(13) Uani 1 1 d . . .
H21A H 0.2437 0.5698 0.7867 0.126 Uiso 1 1 calc R A .
H21B H 0.1835 0.6292 0.7652 0.126 Uiso 1 1 calc R . .
H21C H 0.2485 0.6402 0.8366 0.126 Uiso 1 1 calc R . .
C22 C 0.3922(2) 0.6421(2) 0.7665(2) 0.0694(10) Uani 1 1 d . . .
H22A H 0.4356 0.6563 0.7335 0.104 Uiso 1 1 calc R A .
H22B H 0.3980 0.5940 0.7816 0.104 Uiso 1 1 calc R . .
H22C H 0.3910 0.6698 0.8170 0.104 Uiso 1 1 calc R . .
C23 C 0.2832(2) 0.74493(17) 0.7248(2) 0.0691(10) Uani 1 1 d . . .
H23A H 0.2968 0.7553 0.7831 0.104 Uiso 1 1 calc R A .
H23B H 0.2287 0.7548 0.7137 0.104 Uiso 1 1 calc R . .
H23C H 0.3142 0.7730 0.6886 0.104 Uiso 1 1 calc R . .
C27 C -0.01681(18) 0.35071(18) 0.1705(2) 0.0605(9) Uani 1 1 d . . .
H27A H -0.0345 0.3944 0.1921 0.091 Uiso 1 1 calc R . .
H27B H -0.0455 0.3135 0.1955 0.091 Uiso 1 1 calc R . .
H27C H -0.0252 0.3497 0.1100 0.091 Uiso 1 1 calc R . .
C28 C 0.0828(2) 0.33706(19) 0.2882(2) 0.0656(10) Uani 1 1 d . . .
H28A H 0.1375 0.3310 0.3017 0.098 Uiso 1 1 calc R . .
H28B H 0.0542 0.2981 0.3092 0.098 Uiso 1 1 calc R . .
H28C H 0.0647 0.3790 0.3141 0.098 Uiso 1 1 calc R . .
C29 C 0.06980(17) 0.34192(15) 0.19250(19) 0.0450(7) Uani 1 1 d . . .
H29 H 0.0839 0.2962 0.1704 0.054 Uiso 1 1 calc R . .
C30 C 0.12528(16) 0.39329(14) 0.15261(16) 0.0377(6) Uani 1 1 d . . .
C31 C 0.11829(17) 0.46343(14) 0.17668(17) 0.0406(6) Uani 1 1 d . . .
C32 C 0.06360(19) 0.49598(16) 0.22805(19) 0.0525(8) Uani 1 1 d . . .
H32 H 0.0225 0.4697 0.2482 0.063 Uiso 1 1 calc R . .
C33 C 0.0686(2) 0.56395(17) 0.2491(2) 0.0589(9) Uani 1 1 d . . .
H33 H 0.0315 0.5839 0.2832 0.071 Uiso 1 1 calc R . .
C34 C 0.1289(2) 0.60348(17) 0.2197(2) 0.0617(9) Uani 1 1 d . . .
H34 H 0.1321 0.6504 0.2340 0.074 Uiso 1 1 calc R . .
C35 C 0.1829(2) 0.57588(16) 0.1711(2) 0.0606(9) Uani 1 1 d . . .
H35 H 0.2242 0.6031 0.1535 0.073 Uiso 1 1 calc R . .
C36 C 0.17771(17) 0.50629(14) 0.14646(17) 0.0428(7) Uani 1 1 d . . .
C37 C 0.3072(2) 0.4916(2) 0.0867(3) 0.0720(11) Uani 1 1 d . . .
H37 H 0.3156 0.5421 0.0873 0.086 Uiso 1 1 calc R . .
C38 C 0.3296(2) 0.45991(19) 0.0057(2) 0.0671(10) Uani 1 1 d . . .
C39 C 0.3880(2) 0.4864(2) -0.0417(3) 0.0864(13) Uani 1 1 d . . .
H39 H 0.4076 0.5305 -0.0295 0.104 Uiso 1 1 calc R . .
C40 C 0.4170(2) 0.4500(2) -0.1048(3) 0.0778(12) Uani 1 1 d . . .
H40 H 0.4574 0.4678 -0.1363 0.093 Uiso 1 1 calc R . .
C41 C 0.3865(3) 0.3870(2) -0.1219(3) 0.0823(13) Uani 1 1 d . . .
H41 H 0.4054 0.3611 -0.1665 0.099 Uiso 1 1 calc R . .
C42 C 0.3279(2) 0.36016(19) -0.0746(2) 0.0655(10) Uani 1 1 d . . .
H42 H 0.3090 0.3159 -0.0875 0.079 Uiso 1 1 calc R . .
C43 C 0.29569(18) 0.39630(16) -0.00842(19) 0.0483(7) Uani 1 1 d . . .
C44 C 0.3537(2) 0.4544(2) 0.1611(2) 0.0759(11) Uani 1 1 d . . .
H44A H 0.3471 0.4783 0.2146 0.091 Uiso 1 1 calc R . .
H44B H 0.4090 0.4514 0.1501 0.091 Uiso 1 1 calc R . .
P4 P 0.30912(5) 0.36944(5) 0.16168(5) 0.0519(2) Uani 1 1 d . . .
C45 C 0.2980(2) 0.3563(3) 0.2736(2) 0.0847(13) Uani 1 1 d . . .
H45A H 0.3476 0.3630 0.3031 0.127 Uiso 1 1 calc R . .
H45B H 0.2799 0.3098 0.2833 0.127 Uiso 1 1 calc R . .
H45C H 0.2608 0.3890 0.2941 0.127 Uiso 1 1 calc R . .
C46 C 0.3890(2) 0.3113(2) 0.1422(3) 0.0785(12) Uani 1 1 d . . .
H46A H 0.4076 0.3196 0.0864 0.118 Uiso 1 1 calc R . .
H46B H 0.3713 0.2641 0.1462 0.118 Uiso 1 1 calc R . .
H46C H 0.4306 0.3192 0.1836 0.118 Uiso 1 1 calc R . .
P6 P 0.13492(5) 0.40820(4) -0.03848(5) 0.0456(2) Uani 1 1 d . . .
C50 C 0.1448(3) 0.3654(2) -0.1397(2) 0.0854(14) Uani 1 1 d . . .
H50A H 0.1040 0.3809 -0.1786 0.128 Uiso 1 1 calc R . .
H50B H 0.1410 0.3160 -0.1322 0.128 Uiso 1 1 calc R . .
H50C H 0.1948 0.3767 -0.1619 0.128 Uiso 1 1 calc R . .
C51 C 0.1507(2) 0.49674(19) -0.0684(3) 0.0826(13) Uani 1 1 d . . .
H51A H 0.1193 0.5074 -0.1184 0.124 Uiso 1 1 calc R . .
H51B H 0.2049 0.5034 -0.0798 0.124 Uiso 1 1 calc R . .
H51C H 0.1364 0.5269 -0.0230 0.124 Uiso 1 1 calc R . .
C52 C 0.02987(18) 0.4083(2) -0.0328(2) 0.0631(9) Uani 1 1 d . . .
H52A H 0.0151 0.4329 0.0171 0.095 Uiso 1 1 calc R . .
H52B H 0.0113 0.3613 -0.0304 0.095 Uiso 1 1 calc R . .
H52C H 0.0073 0.4309 -0.0822 0.095 Uiso 1 1 calc R . .
C47 C 0.2471(3) 0.21497(19) -0.0096(3) 0.0844(13) Uani 1 1 d . . .
H47A H 0.3014 0.2201 0.0065 0.127 Uiso 1 1 calc R . .
H47B H 0.2384 0.2307 -0.0670 0.127 Uiso 1 1 calc R . .
H47C H 0.2324 0.1669 -0.0057 0.127 Uiso 1 1 calc R . .
C48 C 0.2037(2) 0.21264(18) 0.1551(3) 0.0766(11) Uani 1 1 d . . .
H48A H 0.1855 0.1663 0.1434 0.115 Uiso 1 1 calc R . .
H48B H 0.1752 0.2320 0.2008 0.115 Uiso 1 1 calc R . .
H48C H 0.2584 0.2114 0.1709 0.115 Uiso 1 1 calc R . .
C49 C 0.0938(2) 0.23437(18) 0.0227(3) 0.0731(11) Uani 1 1 d . . .
H49A H 0.0831 0.2507 -0.0341 0.110 Uiso 1 1 calc R . .
H49B H 0.0541 0.2511 0.0590 0.110 Uiso 1 1 calc R . .
H49C H 0.0940 0.1844 0.0230 0.110 Uiso 1 1 calc R . .

loop_
_atom_site_aniso_label
_atom_site_aniso_U_11
_atom_site_aniso_U_22
_atom_site_aniso_U_33
_atom_site_aniso_U_23
_atom_site_aniso_U_13
_atom_site_aniso_U_12
Fe1 0.0305(2) 0.0352(2) 0.0342(2) -0.00120(16) 0.00357(16) -0.00112(15)
Fe2 0.0360(2) 0.0378(2) 0.0333(2) 0.00054(16) 0.00106(17) 0.00392(16)
P2 0.0453(4) 0.0534(4) 0.0352(4) -0.0020(3) 0.0050(3) -0.0039(4)
P5 0.0534(5) 0.0396(4) 0.0573(5) -0.0025(4) 0.0022(4) 0.0084(4)
N1 0.0425(14) 0.0434(13) 0.0354(12) -0.0046(10) -0.0016(10) -0.0053(11)
N2 0.0504(15) 0.0430(13) 0.0506(15) -0.0045(11) 0.0153(12) -0.0087(12)
C1 0.065(2) 0.0557(19) 0.068(2) -0.0011(17) 0.0094(18) -0.0128(17)
C2 0.050(2) 0.066(2) 0.073(2) -0.0018(18) 0.0001(17) -0.0146(17)
C3 0.0427(17) 0.0474(16) 0.0438(17) -0.0031(13) 0.0038(13) -0.0111(13)
C4 0.0357(15) 0.0418(14) 0.0391(15) -0.0015(12) 0.0033(12) 0.0012(12)
C5 0.0369(15) 0.0541(17) 0.0411(16) -0.0014(14) 0.0089(13) -0.0065(13)
C6 0.059(2) 0.086(3) 0.053(2) -0.0039(18) 0.0185(17) -0.0160(19)
C7 0.058(2) 0.076(2) 0.055(2) 0.0077(18) 0.0257(17) 0.0052(18)
C8 0.089(3) 0.060(2) 0.0371(18) 0.0045(15) 0.0221(18) 0.0210(19)
C9 0.086(3) 0.0561(19) 0.0371(17) -0.0077(15) 0.0077(17) -0.0087(18)
C10 0.0425(16) 0.0388(14) 0.0352(15) 0.0021(12) 0.0015(12) 0.0071(12)
C11A 0.044(3) 0.054(3) 0.046(3) -0.001(2) -0.005(2) 0.000(2)
C12A 0.032(4) 0.052(5) 0.052(4) 0.002(3) 0.007(3) 0.006(3)
C13A 0.038(3) 0.059(4) 0.066(4) 0.011(3) 0.012(3) -0.002(2)
C14A 0.053(4) 0.061(4) 0.093(5) 0.022(4) 0.014(3) -0.006(3)
C15A 0.041(5) 0.043(5) 0.122(7) -0.001(6) 0.007(5) -0.008(4)
C16A 0.041(5) 0.055(4) 0.080(5) -0.010(3) -0.010(4) -0.005(3)
C17A 0.028(4) 0.043(4) 0.059(3) -0.002(3) 0.003(3) 0.005(2)
C18A 0.039(4) 0.065(4) 0.048(3) -0.002(3) -0.007(3) 0.003(3)
P1A 0.0313(16) 0.0424(18) 0.045(3) 0.0071(15) -0.0009(13) 0.0108(12)
C19A 0.073(10) 0.057(7) 0.074(12) 0.020(7) -0.005(8) 0.017(5)
C20A 0.033(5) 0.128(12) 0.073(8) 0.004(9) 0.014(6) 0.034(6)
P3A 0.0392(16) 0.0360(14) 0.050(3) 0.0045(19) 0.0026(16) 0.0048(11)
C24A 0.051(5) 0.043(4) 0.087(6) -0.013(4) 0.004(4) 0.008(3)
C25A 0.102(9) 0.046(8) 0.087(7) 0.038(5) 0.032(6) 0.008(5)
C26A 0.032(5) 0.074(9) 0.108(12) -0.001(7) -0.010(5) 0.026(5)
C11B 0.033(4) 0.041(4) 0.052(5) -0.014(4) 0.001(3) -0.005(3)
C12B 0.034(7) 0.025(6) 0.050(7) 0.005(5) 0.003(5) -0.006(5)
C13B 0.041(6) 0.045(6) 0.060(6) -0.002(4) 0.011(4) -0.002(4)
C14B 0.040(6) 0.068(8) 0.078(8) -0.004(6) 0.020(6) -0.023(5)
C15B 0.033(7) 0.058(10) 0.086(9) -0.002(7) -0.014(6) -0.016(7)
C16B 0.031(7) 0.054(8) 0.094(8) -0.034(6) 0.006(6) -0.008(5)
C17B 0.022(6) 0.031(6) 0.061(6) -0.011(5) -0.002(4) 0.004(4)
C18B 0.047(8) 0.036(6) 0.058(8) -0.003(5) 0.001(5) 0.004(5)
P1B 0.043(5) 0.042(3) 0.051(5) 0.011(3) 0.005(3) 0.001(3)
C19B 0.055(10) 0.039(13) 0.17(2) 0.026(9) 0.041(12) 0.020(10)
C20B 0.092(18) 0.040(13) 0.09(2) 0.030(13) 0.045(13) 0.002(10)
P3B 0.051(5) 0.081(6) 0.043(5) -0.016(4) 0.002(3) -0.002(3)
C24B 0.075(10) 0.082(11) 0.060(8) -0.018(7) -0.027(7) 0.038(7)
C25B 0.078(18) 0.050(10) 0.052(12) -0.004(7) -0.023(9) 0.005(9)
C26B 0.039(12) 0.099(16) 0.083(13) 0.032(11) -0.011(9) 0.042(11)
C21 0.088(3) 0.124(4) 0.041(2) -0.010(2) 0.025(2) -0.036(3)
C22 0.066(2) 0.090(3) 0.051(2) 0.0087(19) -0.0133(18) -0.008(2)
C23 0.067(2) 0.065(2) 0.076(3) -0.0324(19) 0.0069(19) 0.0027(18)
C27 0.0454(19) 0.065(2) 0.072(2) 0.0053(18) 0.0083(17) -0.0073(16)
C28 0.067(2) 0.079(2) 0.051(2) 0.0185(18) 0.0090(18) 0.0003(19)
C29 0.0435(17) 0.0450(15) 0.0471(17) 0.0045(13) 0.0074(13) 0.0001(13)
C30 0.0393(15) 0.0418(14) 0.0317(14) 0.0016(11) -0.0019(12) 0.0017(12)
C31 0.0452(17) 0.0428(15) 0.0340(15) -0.0014(12) 0.0028(12) 0.0014(13)
C32 0.0517(19) 0.0541(18) 0.0526(19) -0.0047(15) 0.0125(15) -0.0034(15)
C33 0.064(2) 0.0567(19) 0.057(2) -0.0132(16) 0.0137(17) 0.0062(17)
C34 0.085(3) 0.0456(17) 0.055(2) -0.0127(15) 0.0122(19) -0.0039(17)
C35 0.082(3) 0.0490(18) 0.052(2) -0.0085(15) 0.0149(18) -0.0175(17)
C36 0.0494(17) 0.0429(15) 0.0361(15) -0.0021(12) 0.0021(13) -0.0024(13)
C37 0.063(2) 0.066(2) 0.087(3) -0.012(2) 0.015(2) -0.0126(19)
C38 0.060(2) 0.072(2) 0.072(2) -0.0052(19) 0.0313(19) -0.0095(18)
C39 0.076(3) 0.090(3) 0.095(3) -0.004(3) 0.036(3) -0.022(2)
C40 0.056(2) 0.100(3) 0.079(3) 0.023(2) 0.026(2) 0.007(2)
C41 0.082(3) 0.095(3) 0.073(3) 0.023(2) 0.040(2) 0.041(3)
C42 0.072(2) 0.064(2) 0.063(2) 0.0123(17) 0.0273(19) 0.0235(19)
C43 0.0437(17) 0.0597(19) 0.0416(17) 0.0052(14) 0.0052(13) 0.0098(15)
C44 0.067(2) 0.094(3) 0.067(2) -0.023(2) 0.003(2) -0.015(2)
P4 0.0394(4) 0.0737(6) 0.0422(5) -0.0001(4) -0.0036(4) 0.0080(4)
C45 0.062(2) 0.146(4) 0.045(2) 0.013(2) -0.0093(18) 0.008(3)
C46 0.048(2) 0.102(3) 0.084(3) -0.004(2) -0.0105(19) 0.024(2)
P6 0.0484(5) 0.0524(4) 0.0359(4) 0.0032(3) -0.0007(3) 0.0122(4)
C50 0.089(3) 0.123(4) 0.043(2) -0.018(2) -0.017(2) 0.042(3)
C51 0.080(3) 0.074(2) 0.094(3) 0.049(2) 0.013(2) 0.018(2)
C52 0.0467(19) 0.085(2) 0.056(2) 0.0039(18) -0.0117(16) 0.0145(18)
C47 0.098(3) 0.055(2) 0.102(3) -0.021(2) 0.020(3) 0.018(2)
C48 0.079(3) 0.051(2) 0.100(3) 0.025(2) 0.007(2) 0.0101(19)
C49 0.074(3) 0.054(2) 0.091(3) -0.0133(19) -0.009(2) -0.0109(18)

loop_
_atom_type_symbol
_atom_type_description
_atom_type_scat_dispersion_real
_atom_type_scat_dispersion_imag
_atom_type_scat_source
C C 0.0033 0.0016 'International Tables Vol C Tables 4.2.6.8 and 6.1.1.4'
H H 0.0000 0.0000 'International Tables Vol C Tables 4.2.6.8 and 6.1.1.4'
N N 0.0061 0.0033 'International Tables Vol C Tables 4.2.6.8 and 6.1.1.4'
P P 0.1023 0.0942 'International Tables Vol C Tables 4.2.6.8 and 6.1.1.4'
Fe Fe 0.3463 0.8444 'International Tables Vol C Tables 4.2.6.8 and 6.1.1.4'

loop_
_geom_angle_atom_site_label_1
_geom_angle_atom_site_label_2
_geom_angle_atom_site_label_3
_geom_angle
N1 Fe1 C4 81.25(11)
N1 Fe1 C12B 77.7(4)
C4 Fe1 C12B 158.9(4)
N1 Fe1 C12A 81.6(3)
C4 Fe1 C12A 162.5(3)
C12B Fe1 C12A 6.2(8)
N1 Fe1 P1B 81.8(5)
C4 Fe1 P1B 97.2(6)
C12B Fe1 P1B 81.5(8)
C12A Fe1 P1B 77.2(6)
N1 Fe1 P3B 83.3(3)
C4 Fe1 P3B 98.1(4)
C12B Fe1 P3B 77.9(7)
C12A Fe1 P3B 83.1(5)
P1B Fe1 P3B 156.8(6)
N1 Fe1 P2 177.48(7)
C4 Fe1 P2 96.40(8)
C12B Fe1 P2 104.6(4)
C12A Fe1 P2 100.8(3)
P1B Fe1 P2 99.5(5)
P3B Fe1 P2 96.1(3)
N1 Fe1 P1A 82.98(16)
C4 Fe1 P1A 100.06(18)
C12B Fe1 P1A 75.8(6)
C12A Fe1 P1A 81.0(4)
P1B Fe1 P1A 154.9(5)
P3B Fe1 P1A 2.1(5)
P2 Fe1 P1A 96.57(14)
N1 Fe1 P3A 87.3(2)
C4 Fe1 P3A 96.7(3)
C12B Fe1 P3A 84.1(6)
C12A Fe1 P3A 79.3(4)
P1B Fe1 P3A 5.7(7)
P3B Fe1 P3A 161.1(4)
P2 Fe1 P3A 93.9(2)
P1A Fe1 P3A 159.1(3)
N2 Fe2 C30 81.35(11)
N2 Fe2 C43 80.32(11)
C30 Fe2 C43 161.30(12)
N2 Fe2 P5 174.84(8)
C30 Fe2 P5 96.14(8)
C43 Fe2 P5 102.42(9)
N2 Fe2 P4 80.45(9)
C30 Fe2 P4 100.71(8)
C43 Fe2 P4 79.91(9)
P5 Fe2 P4 95.65(4)
N2 Fe2 P6 88.64(9)
C30 Fe2 P6 94.45(8)
C43 Fe2 P6 81.40(9)
P5 Fe2 P6 96.07(4)
P4 Fe2 P6 159.69(4)
C23 P2 C22 100.22(18)
C23 P2 C21 96.88(19)
C22 P2 C21 96.94(19)
C23 P2 Fe1 117.86(13)
C22 P2 Fe1 119.17(13)
C21 P2 Fe1 121.08(13)
C47 P5 C49 96.99(19)
C47 P5 C48 97.25(19)
C49 P5 C48 100.11(19)
C47 P5 Fe2 120.98(14)
C49 P5 Fe2 119.42(12)
C48 P5 Fe2 117.46(14)
C10 N1 C11A 125.9(3)
C10 N1 C11B 115.4(4)
C11A N1 C11B 61.6(4)
C10 N1 Fe1 118.25(19)
C11A N1 Fe1 109.6(2)
C11B N1 Fe1 113.2(4)
C36 N2 C37 124.6(3)
C36 N2 Fe2 118.31(19)
C37 N2 Fe2 111.3(2)
C2 C3 C1 110.8(3)
C2 C3 C4 114.6(2)
C1 C3 C4 113.4(3)
C5 C4 C3 116.2(2)
C5 C4 Fe1 113.2(2)
C3 C4 Fe1 130.6(2)
C6 C5 C10 115.8(3)
C6 C5 C4 130.3(3)
C10 C5 C4 113.9(2)
C7 C6 C5 122.3(3)
C6 C7 C8 120.4(3)
C9 C8 C7 120.7(3)
C8 C9 C10 120.0(3)
N1 C10 C9 126.2(3)
N1 C10 C5 113.1(2)
C9 C10 C5 120.7(3)
N1 C11A C17A 106.7(4)
N1 C11A C18A 105.1(4)
C17A C11A C18A 107.2(5)
C17A C12A C13A 114.9(9)
C17A C12A Fe1 110.1(6)
C13A C12A Fe1 135.0(7)
C14A C13A C12A 123.5(7)
C13A C14A C15A 119.7(7)
C14A C15A C16A 120.1(9)
C15A C16A C17A 119.2(8)
C16A C17A C12A 122.5(8)
C16A C17A C11A 122.6(7)
C12A C17A C11A 114.6(6)
C11A C18A P1A 105.8(4)
C19A P1A C20A 100.2(15)
C19A P1A C18A 107.5(8)
C20A P1A C18A 105.6(8)
C19A P1A Fe1 117.1(10)
C20A P1A Fe1 124.7(7)
C18A P1A Fe1 100.4(3)
C26A P3A C24A 96.5(9)
C26A P3A C25A 104.8(10)
C24A P3A C25A 94.2(10)
C26A P3A Fe1 119.5(7)
C24A P3A Fe1 113.0(6)
C25A P3A Fe1 123.1(8)
C17B C11B N1 101.6(6)
C17B C11B C18B 109.2(9)
N1 C11B C18B 105.3(7)
C17B C12B C13B 115.4(13)
C17B C12B Fe1 111.5(9)
C13B C12B Fe1 133.1(10)
C14B C13B C12B 120.8(10)
C15B C14B C13B 121.0(12)
C16B C15B C14B 119.4(16)
C15B C16B C17B 118.8(14)
C16B C17B C12B 124.5(12)
C16B C17B C11B 119.6(10)
C12B C17B C11B 115.7(10)
C11B C18B P1B 103.6(11)
C20B P1B C19B 90.1(16)
C20B P1B C18B 108.3(16)
C19B P1B C18B 116(2)
C20B P1B Fe1 118.6(13)
C19B P1B Fe1 118.2(15)
C18B P1B Fe1 105.0(10)
C25B P3B C26B 100(3)
C25B P3B C24B 84.9(14)
C26B P3B C24B 94.8(16)
C25B P3B Fe1 129(2)
C26B P3B Fe1 118.2(14)
C24B P3B Fe1 120.4(7)
C27 C29 C28 109.8(3)
C27 C29 C30 116.8(2)
C28 C29 C30 112.3(3)
C31 C30 C29 116.7(2)
C31 C30 Fe2 113.0(2)
C29 C30 Fe2 130.2(2)
C36 C31 C32 116.0(3)
C36 C31 C30 113.6(2)
C32 C31 C30 130.3(3)
C33 C32 C31 122.3(3)
C32 C33 C34 119.5(3)
C35 C34 C33 121.2(3)
C34 C35 C36 120.3(3)
N2 C36 C35 126.3(3)
N2 C36 C31 113.3(2)
C35 C36 C31 120.5(3)
N2 C37 C38 105.8(3)
N2 C37 C44 106.0(3)
C38 C37 C44 108.5(3)
C39 C38 C43 123.9(3)
C39 C38 C37 122.5(4)
C43 C38 C37 112.8(3)
C40 C39 C38 121.0(4)
C39 C40 C41 118.2(4)
C40 C41 C42 121.1(4)
C41 C42 C43 122.6(4)
C38 C43 C42 113.2(3)
C38 C43 Fe2 111.6(2)
C42 C43 Fe2 135.3(3)
C37 C44 P4 102.4(2)
C45 P4 C46 100.85(19)
C45 P4 C44 101.0(2)
C46 P4 C44 103.8(2)
C45 P4 Fe2 121.28(13)
C46 P4 Fe2 121.98(13)
C44 P4 Fe2 104.86(14)
C51 P6 C52 99.91(18)
C51 P6 C50 100.4(2)
C52 P6 C50 99.79(18)
C51 P6 Fe2 112.20(15)
C52 P6 Fe2 119.45(11)
C50 P6 Fe2 121.49(13)

loop_
_geom_bond_atom_site_label_1
_geom_bond_atom_site_label_2
_geom_bond_distance
Fe1 N1 1.931(2)
Fe1 C4 1.939(3)
Fe1 C12B 2.078(18)
Fe1 C12A 2.087(12)
Fe1 P1B 2.14(2)
Fe1 P3B 2.177(11)
Fe1 P2 2.2079(9)
Fe1 P1A 2.236(4)
Fe1 P3A 2.264(12)
Fe2 N2 1.916(2)
Fe2 C30 1.947(3)
Fe2 C43 2.083(3)
Fe2 P5 2.2008(9)
Fe2 P4 2.2142(9)
Fe2 P6 2.2254(9)
P2 C23 1.827(3)
P2 C22 1.834(4)
P2 C21 1.834(3)
P5 C47 1.829(4)
P5 C49 1.833(4)
P5 C48 1.844(4)
N1 C10 1.328(4)
N1 C11A 1.489(5)
N1 C11B 1.490(7)
N2 C36 1.329(4)
N2 C37 1.472(4)
C1 C3 1.527(4)
C2 C3 1.522(4)
C3 C4 1.533(4)
C4 C5 1.430(4)
C5 C6 1.417(4)
C5 C10 1.418(4)
C6 C7 1.357(5)
C7 C8 1.369(5)
C8 C9 1.361(5)
C9 C10 1.403(4)
C11A C17A 1.502(9)
C11A C18A 1.538(7)
C12A C17A 1.392(10)
C12A C13A 1.395(10)
C13A C14A 1.358(7)
C14A C15A 1.364(10)
C15A C16A 1.373(10)
C16A C17A 1.384(8)
C18A P1A 1.859(8)
P1A C19A 1.849(10)
P1A C20A 1.853(10)
P3A C26A 1.793(9)
P3A C24A 1.802(9)
P3A C25A 1.812(11)
C11B C17B 1.478(15)
C11B C18B 1.534(11)
C12B C17B 1.392(14)
C12B C13B 1.397(14)
C13B C14B 1.395(11)
C14B C15B 1.384(14)
C15B C16B 1.368(14)
C16B C17B 1.376(12)
C18B P1B 1.867(15)
P1B C20B 1.851(16)
P1B C19B 1.858(16)
P3B C25B 1.791(17)
P3B C26B 1.793(16)
P3B C24B 1.804(14)
C27 C29 1.534(4)
C28 C29 1.535(4)
C29 C30 1.537(4)
C30 C31 1.421(4)
C31 C36 1.420(4)
C31 C32 1.421(4)
C32 C33 1.364(4)
C33 C34 1.390(5)
C34 C35 1.344(5)
C35 C36 1.409(4)
C37 C38 1.493(5)
C37 C44 1.583(6)
C38 C39 1.381(5)
C38 C43 1.383(5)
C39 C40 1.340(6)
C40 C41 1.356(6)
C41 C42 1.387(5)
C42 C43 1.399(4)
C44 P4 1.820(4)
P4 C45 1.818(4)
P4 C46 1.819(4)
P6 C51 1.808(4)
P6 C52 1.821(3)
P6 C50 1.827(3)
